data_4020123
loop_
_publ_author_name
'Maryiam Qadir'
'Jonathan Cobb'
'Peter W. Sheldrake'
'Neil Whittall'
'Andrew J. P. White'
'King Kuok (Mimi) Hii'
'Peter N. Horton'
'Michael B. Hursthouse'

_journal_name_full 'Journal of Organic Chemistry'
_journal_page_first 1552
_journal_page_last 1557
_journal_paper_doi 10.1021/jo048117j
_journal_volume 70
_journal_year 2005
_chemical_formula_moiety 'C18 H17 N O'
_chemical_formula_sum 'C18 H17 N O'
_chemical_formula_weight 263.33
_space_group_IT_number 14
_symmetry_cell_setting monoclinic
_symmetry_space_group_name_Hall '-P 2ybc'
_symmetry_space_group_name_H-M 'P 1 21/c 1'
_atom_sites_solution_hydrogens geom
_atom_sites_solution_primary direct
_atom_sites_solution_secondary difmap
_cell_angle_alpha 90.00
_cell_angle_beta 117.5990(10)
_cell_angle_gamma 90.00
_cell_formula_units_Z 4
_cell_length_a 8.20040(10)
_cell_length_b 22.6060(5)
_cell_length_c 8.51990(10)
_cell_measurement_reflns_used 3179
_cell_measurement_temperature 120(2)
_cell_measurement_theta_max 27.485
_cell_measurement_theta_min 2.910
_cell_volume 1399.69(4)
_computing_cell_refinement ' DENZO (Otwinowski & Minor, 1997) and COLLECT (Hooft, 1998)'
_computing_data_collection ' DENZO (Otwinowski and Minor, 1997)'
_computing_data_reduction ' DENZO (Otwinowski & Minor, 1997) and COLLECT (Hooft, 1998)'
_diffrn_ambient_temperature 120(2)
_diffrn_detector_area_resol_mean 9.091
_diffrn_measurement_device_type 'Nonius KappaCCD Area Detector'
_diffrn_measurement_method '\f and \w scans to fill Ewald Sphere'
_diffrn_radiation_monochromator graphite
_diffrn_radiation_source 'Nonius FR591 rotating anode'
_diffrn_radiation_type MoK\a
_diffrn_radiation_wavelength 0.71073
_diffrn_reflns_av_R_equivalents 0.0893
_diffrn_reflns_av_sigmaI/netI 0.0471
_diffrn_reflns_limit_h_max 10
_diffrn_reflns_limit_h_min -10
_diffrn_reflns_limit_k_max 29
_diffrn_reflns_limit_k_min -29
_diffrn_reflns_limit_l_max 10
_diffrn_reflns_limit_l_min -11
_diffrn_reflns_number 16049
_diffrn_reflns_theta_max 27.44
_diffrn_reflns_theta_min 2.94
_diffrn_standards_decay_% ?
_diffrn_standards_interval_count ?
_diffrn_standards_interval_time ?
_diffrn_standards_number ?
_exptl_absorpt_coefficient_mu 0.077
_exptl_absorpt_correction_T_max 0.9977
_exptl_absorpt_correction_T_min 0.9832
_exptl_absorpt_correction_type multi-scan
_exptl_absorpt_process_details 'SORTAV Blessing (1997)'
_exptl_crystal_colour Colourless
_exptl_crystal_density_diffrn 1.250
_exptl_crystal_density_meas ?
_exptl_crystal_density_method 'not measured'
_exptl_crystal_description Plate
_exptl_crystal_F_000 560
_exptl_crystal_size_max 0.22
_exptl_crystal_size_mid 0.20
_exptl_crystal_size_min 0.03
_refine_ls_extinction_coef 0.051(7)
_refine_ls_extinction_expression Fc^*^=kFc[1+0.001xFc^2^\l^3^/sin(2\q)]^-1/4^
_refine_ls_extinction_method SHELXL
_refine_ls_goodness_of_fit_ref 1.075
_refine_ls_hydrogen_treatment mixed
_refine_ls_matrix_type full
_refine_ls_number_parameters 182
_refine_ls_number_reflns 3171
_refine_ls_number_restraints 0
_refine_ls_restrained_S_all 1.075
_refine_ls_R_factor_all 0.0564
_refine_ls_R_factor_gt 0.0496
_refine_ls_shift/su_max 0.000
_refine_ls_shift/su_mean 0.000
_refine_ls_structure_factor_coef Fsqd
_refine_ls_weighting_details 'calc w=1/[\s^2^(Fo^2^)+(0.0500P)^2^+0.6292P] where P=(Fo^2^+2Fc^2^)/3'
_refine_ls_weighting_scheme calc
_refine_ls_wR_factor_gt 0.1262
_refine_ls_wR_factor_ref 0.1316
_reflns_number_gt 2772
_reflns_number_total 3171
_reflns_threshold_expression >2sigma(I)
_cod_depositor_comments
;
The following automatic conversions were performed:
'_symmetry_cell_setting' value 'Monoclinic' changed to 'monoclinic'
according to '/home/saulius/struct/CIF-dictionaries/cif_core.dic'
dictionary named 'cif_core.dic' version 2.4.1 from 2010-06-29.

Automatic conversion script
Id: cif_fix_enum 1527 2010-12-29 10:47:43Z saulius 
;
_cod_original_sg_symbol_H-M 'P 21/c'
_cod_database_code 4020123

loop_
_symmetry_equiv_pos_as_xyz
'x, y, z'
'-x, y+1/2, -z+1/2'
'-x, -y, -z'
'x, -y-1/2, z-1/2'

loop_
_atom_site_label
_atom_site_type_symbol
_atom_site_fract_x
_atom_site_fract_y
_atom_site_fract_z
_atom_site_U_iso_or_equiv
_atom_site_adp_type
_atom_site_occupancy
_atom_site_symmetry_multiplicity
_atom_site_calc_flag
_atom_site_refinement_flags
_atom_site_disorder_assembly
_atom_site_disorder_group
C1 C 0.23805(18) 0.12439(6) 0.25823(17) 0.0211(3) Uani 1 1 d . . .
C2 C 0.27826(18) 0.06365(6) 0.27599(18) 0.0221(3) Uani 1 1 d . . .
C3 C 0.3514(2) 0.03942(6) 0.17138(19) 0.0258(3) Uani 1 1 d . . .
H3 H 0.3822 -0.0014 0.1826 0.031 Uiso 1 1 calc R . .
C4 C 0.3799(2) 0.07378(7) 0.05142(19) 0.0276(3) Uani 1 1 d . . .
H4 H 0.4307 0.0564 -0.0177 0.033 Uiso 1 1 calc R . .
C5 C 0.3345(2) 0.13342(7) 0.03202(19) 0.0275(3) Uani 1 1 d . . .
H5 H 0.3520 0.1569 -0.0515 0.033 Uiso 1 1 calc R . .
C6 C 0.2633(2) 0.15846(6) 0.13618(19) 0.0256(3) Uani 1 1 d . . .
H6 H 0.2316 0.1992 0.1236 0.031 Uiso 1 1 calc R . .
C7 C 0.2273(2) 0.02491(6) 0.39109(19) 0.0251(3) Uani 1 1 d . . .
H7A H 0.3037 -0.0113 0.4253 0.030 Uiso 1 1 calc R . .
H7B H 0.2491 0.0464 0.5004 0.030 Uiso 1 1 calc R . .
C8 C 0.0263(2) 0.00872(6) 0.2872(2) 0.0277(3) Uani 1 1 d . . .
H8 H -0.0031 -0.0271 0.2215 0.033 Uiso 1 1 calc R . .
C9 C -0.1119(2) 0.04065(7) 0.2808(2) 0.0297(4) Uani 1 1 d . . .
H9 H -0.2325 0.0263 0.2071 0.036 Uiso 1 1 calc R . .
C10 C -0.0966(2) 0.09754(7) 0.3790(2) 0.0274(3) Uani 1 1 d . . .
H10A H -0.0090 0.0916 0.5056 0.033 Uiso 1 1 calc R . .
H10B H -0.2182 0.1068 0.3711 0.033 Uiso 1 1 calc R . .
C11 C -0.03280(19) 0.15080(6) 0.30993(19) 0.0250(3) Uani 1 1 d . . .
H11A H -0.0995 0.1506 0.1789 0.030 Uiso 1 1 calc R . .
H11B H -0.0667 0.1876 0.3510 0.030 Uiso 1 1 calc R . .
C12 C 0.27933(19) 0.17454(6) 0.52943(18) 0.0214(3) Uani 1 1 d . . .
C13 C 0.48201(19) 0.17655(6) 0.58540(18) 0.0222(3) Uani 1 1 d . . .
C14 C 0.5541(2) 0.21543(6) 0.5066(2) 0.0266(3) Uani 1 1 d . . .
H14 H 0.4743 0.2400 0.4114 0.032 Uiso 1 1 calc R . .
C15 C 0.7429(2) 0.21822(7) 0.5676(2) 0.0311(4) Uani 1 1 d . . .
H15 H 0.7920 0.2448 0.5140 0.037 Uiso 1 1 calc R . .
C16 C 0.8602(2) 0.18251(7) 0.7059(2) 0.0330(4) Uani 1 1 d . . .
H16 H 0.9892 0.1844 0.7462 0.040 Uiso 1 1 calc R . .
C17 C 0.7894(2) 0.14407(7) 0.7856(2) 0.0309(4) Uani 1 1 d . . .
H17 H 0.8698 0.1194 0.8803 0.037 Uiso 1 1 calc R . .
C18 C 0.6006(2) 0.14154(6) 0.72703(19) 0.0256(3) Uani 1 1 d . . .
H18 H 0.5524 0.1159 0.7837 0.031 Uiso 1 1 calc R . .
N1 N 0.16684(16) 0.15173(5) 0.36722(15) 0.0216(3) Uani 1 1 d . . .
O1 O 0.21980(14) 0.19289(5) 0.62913(13) 0.0274(3) Uani 1 1 d . . .
